data_7033246
loop_
_publ_author_name
'Zhu, Yu'
'Wang, Yanmei'
'Liu, Pan'
'Xia, Changkun'
'Wu, Yunlong'
'Lu, Xiaoqing'
'Xie, Jimin'

_publ_section_title
;
 Two chelating-amino-functionalized lanthanide metal-organic frameworks
 for adsorption and catalysis.
;
_journal_issue 4
_journal_name_full 'Dalton transactions (Cambridge, England : 2003)'
_journal_page_first 1955
_journal_page_last 1961
_journal_paper_doi 10.1039/c4dt02048k
_journal_volume 44
_journal_year 2015
_chemical_formula_sum 'C44 H43 Er N8 O15'
_chemical_formula_weight 1091.12
_chemical_name_systematic
; 
 ? 
;
_space_group_IT_number 56
_symmetry_cell_setting orthorhombic
_symmetry_space_group_name_Hall '-P 2ab 2ac'
_symmetry_space_group_name_H-M 'P c c n'
_atom_sites_solution_hydrogens geom
_atom_sites_solution_primary direct
_atom_sites_solution_secondary difmap
_audit_block_doi 10.5517/cc11q4nk
_audit_creation_method SHELXL-97
_audit_update_record
;
2014-11-17 deposited with the CCDC.
2014-11-25 downloaded from the CCDC.
;
_cell_angle_alpha 90.00
_cell_angle_beta 90.00
_cell_angle_gamma 90.00
_cell_formula_units_Z 4
_cell_length_a 13.138(3)
_cell_length_b 33.947(7)
_cell_length_c 10.013(2)
_cell_measurement_reflns_used 9638
_cell_measurement_temperature 193(2)
_cell_measurement_theta_max 28.7517
_cell_measurement_theta_min 3.5084
_cell_volume 4465.8(16)
_computing_cell_refinement 'CrystalClear (Rigaku, 2007)'
_computing_data_collection 'CrystalClear (Rigaku, 2007)'
_computing_data_reduction 'CrystalClear (Rigaku, 2007)'
_computing_molecular_graphics Diamond
_computing_publication_material 'SHELXL-97 (Sheldrick, 1997)'
_computing_structure_refinement 'SHELXL-97 (Sheldrick, 1997)'
_computing_structure_solution 'SHELXS-97 (Sheldrick, 1990)'
_diffrn_ambient_temperature 193(2)
_diffrn_measured_fraction_theta_full 0.968
_diffrn_measured_fraction_theta_max 0.968
_diffrn_measurement_device_type 'Rigaku Saturn'
_diffrn_measurement_method dtintegrate.ref
_diffrn_radiation_monochromator 'Graphite Monochromator'
_diffrn_radiation_source 'Rotating Anode'
_diffrn_radiation_type MoK\a
_diffrn_radiation_wavelength 0.71073
_diffrn_reflns_av_R_equivalents 0.0482
_diffrn_reflns_av_sigmaI/netI 0.0542
_diffrn_reflns_limit_h_max 13
_diffrn_reflns_limit_h_min -15
_diffrn_reflns_limit_k_max 41
_diffrn_reflns_limit_k_min -26
_diffrn_reflns_limit_l_max 10
_diffrn_reflns_limit_l_min -12
_diffrn_reflns_number 13058
_diffrn_reflns_theta_full 26.01
_diffrn_reflns_theta_max 26.01
_diffrn_reflns_theta_min 3.51
_exptl_absorpt_coefficient_mu 1.960
_exptl_absorpt_correction_T_max 0.6953
_exptl_absorpt_correction_T_min 0.6298
_exptl_absorpt_correction_type multi-scan
_exptl_absorpt_process_details 'CrystalClear (Rigaku, 2007)'
_exptl_crystal_colour yellow
_exptl_crystal_density_diffrn 1.623
_exptl_crystal_density_method 'not measured'
_exptl_crystal_description prism
_exptl_crystal_F_000 2204
_exptl_crystal_size_max 0.26
_exptl_crystal_size_mid 0.22
_exptl_crystal_size_min 0.20
_platon_squeeze_details
;
The highly disoeder solvent region in each molecule of MOF which has been removed 
by SQUEEZE contains five water molecules.
;
_refine_diff_density_max 0.726
_refine_diff_density_min -0.867
_refine_diff_density_rms 0.106
_refine_ls_extinction_method none
_refine_ls_goodness_of_fit_ref 1.070
_refine_ls_hydrogen_treatment constr
_refine_ls_matrix_type full
_refine_ls_number_parameters 292
_refine_ls_number_reflns 4268
_refine_ls_number_restraints 0
_refine_ls_restrained_S_all 1.070
_refine_ls_R_factor_all 0.0735
_refine_ls_R_factor_gt 0.0466
_refine_ls_shift/su_max 0.000
_refine_ls_shift/su_mean 0.000
_refine_ls_structure_factor_coef Fsqd
_refine_ls_weighting_details 'calc w=1/[\s^2^(Fo^2^)+(0.0720P)^2^+0.0000P] where P=(Fo^2^+2Fc^2^)/3'
_refine_ls_weighting_scheme calc
_refine_ls_wR_factor_gt 0.1221
_refine_ls_wR_factor_ref 0.1367
_reflns_number_gt 2921
_reflns_number_total 4268
_reflns_threshold_expression >2sigma(I)
_cod_data_source_file c4dt02048k2.cif
_cod_data_source_block 974598
_cod_depositor_comments 'Adding full bibliography for 7033245--7033247.cif.'
_cod_database_code 7033246

loop_
_symmetry_equiv_pos_as_xyz
'x, y, z'
'-x+1/2, -y+1/2, z'
'x+1/2, -y, -z+1/2'
'-x, y+1/2, -z+1/2'
'-x, -y, -z'
'x-1/2, y-1/2, -z'
'-x-1/2, y, z-1/2'
'x, -y-1/2, z-1/2'

loop_
_atom_site_label
_atom_site_type_symbol
_atom_site_fract_x
_atom_site_fract_y
_atom_site_fract_z
_atom_site_U_iso_or_equiv
_atom_site_adp_type
_atom_site_occupancy
_atom_site_symmetry_multiplicity
_atom_site_calc_flag
_atom_site_refinement_flags
_atom_site_disorder_assembly
_atom_site_disorder_group
Er1 Er 0.2500 0.2500 0.03191(3) 0.02734(16) Uani 1 2 d S . .
O1 O 0.1841(3) 0.29039(11) 0.1882(4) 0.0363(9) Uani 1 1 d . . .
O2 O 0.2091(3) 0.30406(10) 0.4011(4) 0.0342(9) Uani 1 1 d . . .
O3 O 0.0257(3) 0.71693(15) 0.5140(4) 0.0590(13) Uani 1 1 d . A .
O4 O -0.1035(3) 0.71638(12) 0.3692(3) 0.0418(10) Uani 1 1 d . . .
O5 O 0.1026(3) 0.27308(12) -0.0866(4) 0.0394(9) Uani 1 1 d . . .
H5A H 0.1069 0.2794 -0.1675 0.009(12) Uiso 1 1 d R . .
H5B H 0.0601 0.2547 -0.0796 0.06(2) Uiso 1 1 d R . .
N1 N 0.1329(3) 0.48493(14) -0.0465(5) 0.0339(11) Uani 1 1 d . . .
N2 N 0.1094(4) 0.56651(14) -0.0055(5) 0.0392(12) Uani 1 1 d . A .
H2 H 0.1033 0.5921 0.0071 0.047 Uiso 1 1 calc R . .
N3 N 0.1393(3) 0.47812(13) 0.1858(5) 0.0304(11) Uani 1 1 d . . .
H3 H 0.1285 0.4943 0.2556 0.026(15) Uiso 1 1 d R . .
N4B N 0.1041(13) 0.5532(11) 0.231(4) 0.036(4) Uani 0.50 1 d P A 2
C1 C 0.1215(5) 0.4956(2) -0.2834(6) 0.0442(17) Uani 1 1 d . . .
H1 H 0.1312 0.4682 -0.2976 0.053 Uiso 1 1 calc R . .
C2 C 0.1075(5) 0.5205(2) -0.3907(7) 0.0506(17) Uani 1 1 d . . .
H2A H 0.1066 0.5100 -0.4786 0.061 Uiso 1 1 calc R . .
C3 C 0.0948(5) 0.5605(2) -0.3721(7) 0.0510(18) Uani 1 1 d . . .
H3A H 0.0866 0.5773 -0.4472 0.061 Uiso 1 1 calc R . .
C4 C 0.0941(5) 0.5763(2) -0.2445(7) 0.0432(16) Uani 1 1 d . . .
H4 H 0.0841 0.6037 -0.2315 0.052 Uiso 1 1 calc R . .
C5 C 0.1081(4) 0.55144(17) -0.1356(6) 0.0353(14) Uani 1 1 d . . .
C6 C 0.1212(4) 0.51104(17) -0.1525(6) 0.0369(14) Uani 1 1 d . . .
C7 C 0.1315(4) 0.50006(17) 0.0725(6) 0.0334(13) Uani 1 1 d . A .
C8 C 0.1199(4) 0.54264(17) 0.1003(7) 0.0439(16) Uani 1 1 d . . .
C9 C 0.0881(5) 0.59217(18) 0.2639(6) 0.0413(15) Uani 1 1 d . . .
C10 C -0.0099(5) 0.6052(2) 0.2329(6) 0.0480(16) Uani 1 1 d . A .
H10 H -0.0528 0.5895 0.1781 0.058 Uiso 1 1 calc R . .
C11 C -0.0447(4) 0.64082(19) 0.2814(5) 0.0386(15) Uani 1 1 d . . .
H11 H -0.1117 0.6493 0.2601 0.046 Uiso 1 1 calc R A .
C12 C 0.0167(4) 0.66437(16) 0.3605(5) 0.0324(13) Uani 1 1 d . A .
C13 C 0.1144(4) 0.65148(19) 0.3906(6) 0.0399(14) Uani 1 1 d . . .
H13 H 0.1568 0.6673 0.4458 0.048 Uiso 1 1 calc R A .
C14 C 0.1512(5) 0.61623(19) 0.3419(6) 0.0450(15) Uani 1 1 d . A .
H14 H 0.2190 0.6083 0.3611 0.054 Uiso 1 1 calc R . .
C15 C 0.1507(4) 0.43718(15) 0.2041(5) 0.0248(12) Uani 1 1 d . . .
C16 C 0.1540(4) 0.41055(16) 0.0999(5) 0.0318(12) Uani 1 1 d . . .
H16 H 0.1497 0.4196 0.0104 0.038 Uiso 1 1 calc R . .
C17 C 0.1638(4) 0.37040(16) 0.1258(5) 0.0289(12) Uani 1 1 d . . .
H17 H 0.1652 0.3522 0.0536 0.035 Uiso 1 1 calc R . .
C18 C 0.1713(4) 0.35669(15) 0.2558(5) 0.0248(11) Uani 1 1 d . . .
C19 C 0.1674(4) 0.38392(15) 0.3617(5) 0.0277(12) Uani 1 1 d . . .
H19 H 0.1717 0.3750 0.4514 0.033 Uiso 1 1 calc R . .
C20 C 0.1575(4) 0.42346(15) 0.3352(5) 0.0304(12) Uani 1 1 d . . .
H20 H 0.1552 0.4417 0.4071 0.037 Uiso 1 1 calc R . .
C21 C 0.1897(4) 0.31405(16) 0.2849(5) 0.0276(12) Uani 1 1 d . . .
C22 C -0.0221(5) 0.70221(18) 0.4189(6) 0.0402(14) Uani 1 1 d . . .
N4A N 0.1394(14) 0.5557(11) 0.220(4) 0.036(4) Uani 0.50 1 d P A 1
H4A H 0.1811 0.5406 0.2695 0.043 Uiso 0.50 1 d PR A 1

loop_
_atom_site_aniso_label
_atom_site_aniso_U_11
_atom_site_aniso_U_22
_atom_site_aniso_U_33
_atom_site_aniso_U_23
_atom_site_aniso_U_13
_atom_site_aniso_U_12
Er1 0.0490(3) 0.0140(2) 0.0191(2) 0.000 0.000 -0.00193(16)
O1 0.065(3) 0.0128(19) 0.032(2) -0.0024(17) 0.011(2) -0.0002(18)
O2 0.062(2) 0.0123(18) 0.028(2) 0.0030(17) -0.006(2) 0.0049(18)
O3 0.062(3) 0.058(3) 0.056(3) -0.020(3) -0.011(2) 0.011(3)
O4 0.065(2) 0.033(2) 0.027(2) -0.0002(18) 0.004(2) 0.020(2)
O5 0.065(3) 0.031(2) 0.022(2) 0.0077(19) 0.003(2) -0.003(2)
N1 0.038(2) 0.025(3) 0.039(3) 0.010(2) 0.003(2) 0.005(2)
N2 0.050(3) 0.012(2) 0.055(3) 0.007(2) -0.008(3) 0.007(2)
N3 0.039(2) 0.014(2) 0.037(3) -0.005(2) 0.004(2) 0.001(2)
N4B 0.034(12) 0.025(5) 0.048(6) 0.001(4) -0.009(11) 0.012(11)
C1 0.044(3) 0.044(4) 0.045(4) 0.008(3) 0.003(3) 0.005(3)
C2 0.053(3) 0.052(5) 0.047(4) 0.007(4) 0.001(3) 0.002(3)
C3 0.054(4) 0.049(4) 0.050(4) 0.021(4) 0.003(3) -0.003(3)
C4 0.042(3) 0.035(4) 0.053(4) 0.015(3) -0.005(3) -0.001(3)
C5 0.032(3) 0.026(3) 0.047(4) 0.012(3) 0.000(3) 0.001(2)
C6 0.037(3) 0.030(3) 0.044(3) 0.010(3) 0.005(3) 0.003(3)
C7 0.030(3) 0.023(3) 0.047(4) 0.007(3) 0.004(3) 0.002(2)
C8 0.048(3) 0.019(3) 0.065(5) 0.002(3) -0.014(3) 0.001(3)
C9 0.068(4) 0.018(3) 0.038(3) 0.002(3) -0.005(3) 0.008(3)
C10 0.059(4) 0.029(4) 0.057(4) 0.006(3) -0.016(3) 0.005(3)
C11 0.042(3) 0.031(4) 0.043(4) 0.008(3) -0.005(3) 0.014(3)
C12 0.042(3) 0.027(3) 0.028(3) 0.003(2) -0.001(3) 0.006(3)
C13 0.042(3) 0.041(4) 0.037(3) -0.003(3) 0.002(3) 0.000(3)
C14 0.048(3) 0.040(4) 0.047(4) -0.004(3) 0.002(3) 0.008(3)
C15 0.028(2) 0.010(3) 0.036(3) 0.001(2) 0.002(2) 0.003(2)
C16 0.041(3) 0.021(3) 0.033(3) 0.002(3) 0.000(3) 0.008(2)
C17 0.038(3) 0.019(3) 0.031(3) -0.002(2) 0.001(2) 0.003(2)
C18 0.030(3) 0.012(3) 0.032(3) -0.002(2) -0.002(2) 0.003(2)
C19 0.043(3) 0.017(3) 0.023(3) 0.000(2) -0.002(2) 0.002(2)
C20 0.043(3) 0.016(3) 0.032(3) -0.006(2) -0.005(3) 0.001(2)
C21 0.036(3) 0.017(3) 0.029(3) -0.001(2) 0.001(2) -0.005(2)
C22 0.049(3) 0.038(4) 0.034(3) -0.001(3) 0.006(3) 0.007(3)
N4A 0.034(12) 0.025(5) 0.048(6) 0.001(4) -0.009(11) 0.012(11)

loop_
_atom_type_symbol
_atom_type_description
_atom_type_scat_dispersion_real
_atom_type_scat_dispersion_imag
_atom_type_scat_source
C C 0.0030 0.0020 'International Tables Vol C Tables 4.2.6.8 and 6.1.1.4'
H H 0.0000 0.0000 'International Tables Vol C Tables 4.2.6.8 and 6.1.1.4'
Er Er -0.2590 4.9580 'International Tables Vol C Tables 4.2.6.8 and 6.1.1.4'
N N 0.0060 0.0030 'International Tables Vol C Tables 4.2.6.8 and 6.1.1.4'
O O 0.0110 0.0060 'International Tables Vol C Tables 4.2.6.8 and 6.1.1.4'

loop_
_geom_angle_atom_site_label_1
_geom_angle_atom_site_label_2
_geom_angle_atom_site_label_3
_geom_angle
_geom_angle_site_symmetry_1
_geom_angle_site_symmetry_3
O1 Er1 O1 92.05(19) . 2
O1 Er1 O2 141.73(14) . 8_565
O1 Er1 O2 89.98(13) 2 8_565
O1 Er1 O2 89.98(13) . 7_655
O1 Er1 O2 141.73(14) 2 7_655
O2 Er1 O2 111.19(18) 8_565 7_655
O1 Er1 O5 80.48(14) . .
O1 Er1 O5 148.33(14) 2 .
O2 Er1 O5 78.03(14) 8_565 .
O2 Er1 O5 69.48(14) 7_655 .
O1 Er1 O5 148.33(14) . 2
O1 Er1 O5 80.48(14) 2 2
O2 Er1 O5 69.48(14) 8_565 2
O2 Er1 O5 78.03(14) 7_655 2
O5 Er1 O5 120.83(18) . 2
O1 Er1 O4 74.80(13) . 3_565
O1 Er1 O4 72.58(13) 2 3_565
O2 Er1 O4 141.27(14) 8_565 3_565
O2 Er1 O4 71.15(13) 7_655 3_565
O5 Er1 O4 132.98(14) . 3_565
O5 Er1 O4 73.60(14) 2 3_565
O1 Er1 O4 72.58(13) . 4_545
O1 Er1 O4 74.80(13) 2 4_545
O2 Er1 O4 71.15(13) 8_565 4_545
O2 Er1 O4 141.27(14) 7_655 4_545
O5 Er1 O4 73.60(14) . 4_545
O5 Er1 O4 132.98(14) 2 4_545
O4 Er1 O4 132.29(17) 3_565 4_545
C21 O1 Er1 154.0(4) . .
C21 O2 Er1 142.7(4) . 7_656
C22 O4 Er1 132.7(3) . 3_465
C7 N1 C6 116.5(5) . .
C8 N2 C5 121.1(5) . .
C7 N3 C15 131.0(5) . .
C8 N4B C9 120(3) . .
C2 C1 C6 119.7(7) . .
C1 C2 C3 120.9(7) . .
C4 C3 C2 120.3(6) . .
C3 C4 C5 119.2(7) . .
C4 C5 C6 121.2(6) . .
C4 C5 N2 120.7(6) . .
C6 C5 N2 118.1(5) . .
N1 C6 C5 123.3(6) . .
N1 C6 C1 118.2(6) . .
C5 C6 C1 118.5(6) . .
N1 C7 N3 123.2(5) . .
N1 C7 C8 124.1(6) . .
N3 C7 C8 112.6(6) . .
N4A C8 N2 122.7(17) . .
N2 C8 N4B 125.4(16) . .
N4A C8 C7 119.1(17) . .
N2 C8 C7 116.9(6) . .
N4B C8 C7 116.8(17) . .
N4B C9 C10 113.0(11) . .
N4B C9 C14 127.0(13) . .
C10 C9 C14 119.0(6) . .
C10 C9 N4A 128.3(13) . .
C14 C9 N4A 112.6(12) . .
C11 C10 C9 120.3(6) . .
C12 C11 C10 120.9(5) . .
C11 C12 C13 118.7(5) . .
C11 C12 C22 121.3(5) . .
C13 C12 C22 119.9(5) . .
C14 C13 C12 121.3(6) . .
C13 C14 C9 119.7(6) . .
C16 C15 C20 119.3(5) . .
C16 C15 N3 123.4(5) . .
C20 C15 N3 117.3(5) . .
C15 C16 C17 120.2(5) . .
C18 C17 C16 120.6(5) . .
C17 C18 C19 119.0(5) . .
C17 C18 C21 121.3(5) . .
C19 C18 C21 119.6(5) . .
C20 C19 C18 120.0(5) . .
C19 C20 C15 120.9(5) . .
O2 C21 O1 124.0(5) . .
O2 C21 C18 118.8(5) . .
O1 C21 C18 117.2(5) . .
O3 C22 O4 124.8(6) . .
O3 C22 C12 118.1(5) . .
O4 C22 C12 117.1(5) . .
C8 N4A C9 118(2) . .

loop_
_geom_bond_atom_site_label_1
_geom_bond_atom_site_label_2
_geom_bond_distance
_geom_bond_site_symmetry_2
Er1 O1 2.253(4) .
Er1 O1 2.253(4) 2
Er1 O2 2.317(4) 8_565
Er1 O2 2.317(4) 7_655
Er1 O5 2.403(4) .
Er1 O5 2.403(4) 2
Er1 O4 2.447(4) 3_565
Er1 O4 2.447(4) 4_545
O1 C21 1.260(6) .
O2 C21 1.239(6) .
O2 Er1 2.317(4) 7_656
O3 C22 1.245(7) .
O4 C22 1.273(7) .
O4 Er1 2.447(4) 3_465
N1 C7 1.298(7) .
N1 C6 1.391(7) .
N2 C8 1.341(8) .
N2 C5 1.401(7) .
N3 C7 1.361(7) .
N3 C15 1.410(6) .
N4B C8 1.37(4) .
N4B C9 1.38(4) .
C1 C2 1.379(9) .
C1 C6 1.411(9) .
C2 C3 1.380(9) .
C3 C4 1.385(10) .
C4 C5 1.390(8) .
C5 C6 1.392(8) .
C7 C8 1.480(8) .
C8 N4A 1.30(4) .
C9 C10 1.397(9) .
C9 C14 1.401(9) .
C9 N4A 1.48(4) .
C10 C11 1.381(9) .
C11 C12 1.385(8) .
C12 C13 1.390(8) .
C12 C22 1.501(8) .
C13 C14 1.380(8) .
C15 C16 1.381(7) .
C15 C20 1.395(7) .
C16 C17 1.393(7) .
C17 C18 1.386(7) .
C18 C19 1.408(7) .
C18 C21 1.496(7) .
C19 C20 1.375(7) .

loop_
_platon_squeeze_void_nr
_platon_squeeze_void_average_x
_platon_squeeze_void_average_y
_platon_squeeze_void_average_z
_platon_squeeze_void_volume
_platon_squeeze_void_count_electrons
_platon_squeeze_void_content
1 0.750 0.250 -0.009 411 70 ' '
2 0.250 0.750 -0.026 411 70 ' '
